data_2224931
loop_
_publ_author_name
'Thevenet, Damien'
'Neier, Reinhard'
'Stoeckli-Evans, Helen'

_publ_section_title
;
 2-(2-Naphthyl)-1,3-dioxane
;
_journal_coeditor_code CV2685
_journal_issue 2
_journal_name_full 'Acta Crystallographica Section E'
_journal_page_first o473
_journal_page_last o474
_journal_paper_doi 10.1107/S1600536810000644
_journal_volume 66
_journal_year 2010
_chemical_formula_iupac 'C14 H14 O2'
_chemical_formula_moiety 'C14 H14 O2'
_chemical_formula_sum 'C14 H14 O2'
_chemical_formula_weight 214.25
_chemical_name_systematic
;
2-(2-Naphthyl)-1,3-dioxane
;
_space_group_IT_number 4
_symmetry_cell_setting monoclinic
_symmetry_space_group_name_Hall 'P 2yb'
_symmetry_space_group_name_H-M 'P 1 21 1'
_atom_sites_solution_hydrogens geom
_atom_sites_solution_primary direct
_atom_sites_solution_secondary difmap
_audit_creation_method SHELXL97
_cell_angle_alpha 90.00
_cell_angle_beta 92.839(11)
_cell_angle_gamma 90.00
_cell_formula_units_Z 2
_cell_length_a 7.5351(6)
_cell_length_b 7.8575(8)
_cell_length_c 9.4057(9)
_cell_measurement_reflns_used 4553
_cell_measurement_temperature 173(2)
_cell_measurement_theta_max 26.0
_cell_measurement_theta_min 2.1
_cell_volume 556.20(9)
_computing_cell_refinement 'CELL in IPDS-I (Stoe & Cie, 2000)'
_computing_data_collection 'EXPOSE in IPDS-I (Stoe & Cie, 2000)'
_computing_data_reduction 'INTEGRATE in IPDS-I (Stoe & Cie, 2000)'
_computing_molecular_graphics
;
PLATON (Spek, 2009) and Mercury (Macrae <i>et al.</i>,  2006)
;
_computing_publication_material
;
SHELXL97 (Sheldrick, 2008) and PLATON (Spek, 2009)
;
_computing_structure_refinement 'SHELXL97 (Sheldrick, 2008)'
_computing_structure_solution 'SHELXS97 (Sheldrick, 2008)'
_diffrn_ambient_temperature 173(2)
_diffrn_measured_fraction_theta_full 0.937
_diffrn_measured_fraction_theta_max 0.926
_diffrn_measurement_device_type 'Stoe IPDS'
_diffrn_measurement_method '\f rotation'
_diffrn_radiation_monochromator graphite
_diffrn_radiation_source 'fine-focus sealed tube'
_diffrn_radiation_type MoK\a
_diffrn_radiation_wavelength 0.71073
_diffrn_reflns_av_R_equivalents 0.0244
_diffrn_reflns_av_sigmaI/netI 0.0220
_diffrn_reflns_limit_h_max 8
_diffrn_reflns_limit_h_min -8
_diffrn_reflns_limit_k_max 9
_diffrn_reflns_limit_k_min -9
_diffrn_reflns_limit_l_max 11
_diffrn_reflns_limit_l_min -11
_diffrn_reflns_number 4461
_diffrn_reflns_theta_full 25.00
_diffrn_reflns_theta_max 25.98
_diffrn_reflns_theta_min 2.17
_diffrn_standards_decay_% 0
_diffrn_standards_number 0
_exptl_absorpt_coefficient_mu 0.084
_exptl_absorpt_correction_type none
_exptl_crystal_colour colourless
_exptl_crystal_density_diffrn 1.279
_exptl_crystal_density_method 'not measured'
_exptl_crystal_description plate
_exptl_crystal_F_000 228
_exptl_crystal_size_max 0.38
_exptl_crystal_size_mid 0.30
_exptl_crystal_size_min 0.08
_refine_diff_density_max 0.131
_refine_diff_density_min -0.106
_refine_ls_abs_structure_details 'none; 944 (93%) Friedel pairs merged'
_refine_ls_extinction_method none
_refine_ls_goodness_of_fit_ref 1.045
_refine_ls_hydrogen_treatment constr
_refine_ls_matrix_type full
_refine_ls_number_parameters 145
_refine_ls_number_reflns 1098
_refine_ls_number_restraints 1
_refine_ls_restrained_S_all 1.045
_refine_ls_R_factor_all 0.0298
_refine_ls_R_factor_gt 0.0237
_refine_ls_shift/su_max 0.000
_refine_ls_shift/su_mean 0.000
_refine_ls_structure_factor_coef Fsqd
_refine_ls_weighting_details 'calc w = 1/[\s^2^(Fo^2^)+(0.0412P)^2^] where P=(Fo^2^+2Fc^2^)/3'
_refine_ls_weighting_scheme calc
_refine_ls_wR_factor_gt 0.0589
_refine_ls_wR_factor_ref 0.0609
_reflns_number_gt 951
_reflns_number_total 1098
_reflns_threshold_expression I>2\s(I)
_cod_data_source_file cv2685.cif
_cod_data_source_block I
_cod_original_sg_symbol_H-M 'P 21'
_cod_database_code 2224931
_cod_database_fobs_code 2224931

loop_
_symmetry_equiv_pos_site_id
_symmetry_equiv_pos_as_xyz
1 x,y,z
2 -x,1/2+y,-z

loop_
_atom_site_aniso_label
_atom_site_aniso_U_11
_atom_site_aniso_U_22
_atom_site_aniso_U_33
_atom_site_aniso_U_12
_atom_site_aniso_U_13
_atom_site_aniso_U_23
O2 0.0500(9) 0.0289(6) 0.0225(6) 0.0088(6) 0.0049(5) 0.0012(5)
O6 0.0283(8) 0.0376(7) 0.0228(5) 0.0058(6) 0.0027(5) -0.0007(5)
C1 0.0269(11) 0.0239(8) 0.0244(8) -0.0013(6) 0.0008(7) 0.0000(6)
C1' 0.0245(11) 0.0228(8) 0.0240(8) -0.0016(6) -0.0023(7) 0.0007(6)
C2' 0.0265(11) 0.0229(8) 0.0225(8) -0.0003(7) 0.0012(7) 0.0021(7)
C3 0.0679(17) 0.0358(9) 0.0220(8) 0.0095(10) 0.0084(9) 0.0013(8)
C3' 0.0224(11) 0.0303(9) 0.0307(9) -0.0050(7) 0.0031(7) -0.0032(7)
C4 0.0533(16) 0.0374(10) 0.0306(9) -0.0015(9) 0.0158(9) -0.0061(8)
C4' 0.0273(12) 0.0299(9) 0.0317(9) -0.0050(7) -0.0007(7) -0.0058(7)
C5 0.0371(13) 0.0395(10) 0.0283(9) 0.0069(8) 0.0077(8) -0.0053(8)
C5' 0.0345(14) 0.0286(9) 0.0298(9) 0.0016(7) 0.0026(8) -0.0023(7)
C6' 0.0322(12) 0.0327(9) 0.0309(8) 0.0066(8) 0.0105(7) 0.0024(7)
C7' 0.0230(12) 0.0382(11) 0.0377(9) 0.0031(7) 0.0063(8) 0.0075(8)
C8' 0.0222(11) 0.0316(9) 0.0313(8) -0.0035(8) 0.0004(7) 0.0029(7)
C9' 0.0222(11) 0.0226(8) 0.0257(8) 0.0007(6) -0.0005(7) 0.0051(6)
C10' 0.0242(11) 0.0211(7) 0.0264(8) 0.0010(7) 0.0013(7) 0.0007(6)

loop_
_atom_site_type_symbol
_atom_site_label
_atom_site_fract_x
_atom_site_fract_y
_atom_site_fract_z
_atom_site_U_iso_or_equiv
_atom_site_thermal_displace_type
_atom_site_calc_flag
_atom_site_refinement_flags
_atom_site_occupancy
O O2 1.16506(19) 0.57058(16) 0.43163(12) 0.0337(4) Uani . . 1.000
O O6 1.33418(18) 0.38156(15) 0.57014(12) 0.0295(4) Uani . . 1.000
C C1 1.1616(2) 0.4392(2) 0.53276(17) 0.0251(5) Uani . . 1.000
C C1' 0.9100(2) 0.46504(19) 0.69218(16) 0.0239(5) Uani . . 1.000
C C2' 1.0796(2) 0.5075(2) 0.66364(16) 0.0240(5) Uani . . 1.000
C C3 1.2305(3) 0.5057(3) 0.30168(18) 0.0417(7) Uani . . 1.000
C C3' 1.1796(3) 0.6163(2) 0.75664(17) 0.0277(6) Uani . . 1.000
C C4 1.4131(3) 0.4321(3) 0.32815(19) 0.0400(7) Uani . . 1.000
C C4' 1.1073(3) 0.6764(2) 0.87667(18) 0.0297(6) Uani . . 1.000
C C5 1.4128(3) 0.3067(3) 0.44944(18) 0.0348(6) Uani . . 1.000
C C5' 0.8555(3) 0.6908(2) 1.03543(18) 0.0309(6) Uani . . 1.000
C C6' 0.6865(3) 0.6467(2) 1.06380(18) 0.0316(6) Uani . . 1.000
C C7' 0.5852(3) 0.5438(2) 0.96939(18) 0.0328(6) Uani . . 1.000
C C8' 0.6551(2) 0.4853(2) 0.84779(18) 0.0284(5) Uani . . 1.000
C C9' 0.8310(2) 0.52609(19) 0.81562(16) 0.0236(5) Uani . . 1.000
C C10' 0.9334(2) 0.63231(19) 0.91039(17) 0.0239(5) Uani . . 1.000
H H1 1.08840 0.34250 0.49320 0.0300 Uiso calc R 1.000
H H1' 0.84350 0.39320 0.62810 0.0290 Uiso calc R 1.000
H H3' 1.29720 0.64750 0.73540 0.0330 Uiso calc R 1.000
H H3A 1.14900 0.41670 0.26250 0.0500 Uiso calc R 1.000
H H3E 1.23480 0.59870 0.23090 0.0500 Uiso calc R 1.000
H H4' 1.17550 0.74940 0.93860 0.0360 Uiso calc R 1.000
H H4A 1.45060 0.37410 0.24110 0.0480 Uiso calc R 1.000
H H4E 1.49890 0.52450 0.35160 0.0480 Uiso calc R 1.000
H H5' 0.92210 0.76160 1.10020 0.0370 Uiso calc R 1.000
H H5A 1.53630 0.27170 0.47590 0.0420 Uiso calc R 1.000
H H5E 1.34500 0.20400 0.41910 0.0420 Uiso calc R 1.000
H H6' 0.63660 0.68620 1.14860 0.0380 Uiso calc R 1.000
H H7' 0.46700 0.51460 0.99020 0.0390 Uiso calc R 1.000
H H8' 0.58470 0.41640 0.78400 0.0340 Uiso calc R 1.000

loop_
_atom_type_symbol
_atom_type_description
_atom_type_scat_dispersion_real
_atom_type_scat_dispersion_imag
_atom_type_scat_source
C C 0.0033 0.0000 'International Tables Vol C Tables 4.2.6.8 and 6.1.1.4'
H H 0.0000 0.0000 'International Tables Vol C Tables 4.2.6.8 and 6.1.1.4'
O O 0.0106 0.0000 'International Tables Vol C Tables 4.2.6.8 and 6.1.1.4'

loop_
_geom_angle_atom_site_label_1
_geom_angle_atom_site_label_2
_geom_angle_atom_site_label_3
_geom_angle_site_symmetry_1
_geom_angle_site_symmetry_2
_geom_angle_site_symmetry_3
_geom_angle
_geom_angle_publ_flag
C1 O2 C3 . . . 109.55(14) no
C1 O6 C5 . . . 110.36(13) no
O2 C1 O6 . . . 110.99(13) no
O2 C1 C2' . . . 108.32(13) no
O6 C1 C2' . . . 108.84(13) no
C2' C1' C9' . . . 121.09(14) no
C1 C2' C1' . . . 120.15(14) no
C1 C2' C3' . . . 119.63(14) no
C1' C2' C3' . . . 120.22(15) no
O2 C3 C4 . . . 110.27(15) no
C2' C3' C4' . . . 119.98(19) no
C3 C4 C5 . . . 109.96(18) no
C3' C4' C10' . . . 121.12(17) no
O6 C5 C4 . . . 110.33(18) no
C6' C5' C10' . . . 120.74(16) no
C5' C6' C7' . . . 120.65(17) no
C6' C7' C8' . . . 120.42(19) no
C7' C8' C9' . . . 120.64(16) no
C1' C9' C8' . . . 122.48(14) no
C1' C9' C10' . . . 118.47(14) no
C8' C9' C10' . . . 119.06(14) no
C4' C10' C5' . . . 122.42(15) no
C4' C10' C9' . . . 119.09(14) no
C5' C10' C9' . . . 118.49(15) no
O2 C1 H1 . . . 110.00 no
O6 C1 H1 . . . 110.00 no
C2' C1 H1 . . . 110.00 no
C2' C1' H1' . . . 119.00 no
C9' C1' H1' . . . 119.00 no
O2 C3 H3A . . . 110.00 no
O2 C3 H3E . . . 110.00 no
C4 C3 H3A . . . 110.00 no
C4 C3 H3E . . . 110.00 no
H3A C3 H3E . . . 108.00 no
C2' C3' H3' . . . 120.00 no
C4' C3' H3' . . . 120.00 no
C3 C4 H4A . . . 110.00 no
C3 C4 H4E . . . 110.00 no
C5 C4 H4A . . . 110.00 no
C5 C4 H4E . . . 110.00 no
H4A C4 H4E . . . 108.00 no
C3' C4' H4' . . . 119.00 no
C10' C4' H4' . . . 119.00 no
O6 C5 H5A . . . 110.00 no
O6 C5 H5E . . . 110.00 no
C4 C5 H5A . . . 110.00 no
C4 C5 H5E . . . 110.00 no
H5A C5 H5E . . . 108.00 no
C6' C5' H5' . . . 120.00 no
C10' C5' H5' . . . 120.00 no
C5' C6' H6' . . . 120.00 no
C7' C6' H6' . . . 120.00 no
C6' C7' H7' . . . 120.00 no
C8' C7' H7' . . . 120.00 no
C7' C8' H8' . . . 120.00 no
C9' C8' H8' . . . 120.00 no

loop_
_geom_bond_atom_site_label_1
_geom_bond_atom_site_label_2
_geom_bond_site_symmetry_1
_geom_bond_site_symmetry_2
_geom_bond_distance
_geom_bond_publ_flag
O2 C1 . . 1.405(2) no
O2 C3 . . 1.434(2) no
O6 C1 . . 1.405(2) no
O6 C5 . . 1.433(2) no
C1 C2' . . 1.504(2) no
C1' C2' . . 1.360(2) no
C1' C9' . . 1.415(2) no
C2' C3' . . 1.414(2) no
C3 C4 . . 1.502(3) no
C3' C4' . . 1.362(3) no
C4 C5 . . 1.508(3) no
C4' C10' . . 1.407(3) no
C5' C6' . . 1.359(3) no
C5' C10' . . 1.417(2) no
C6' C7' . . 1.399(3) no
C7' C8' . . 1.363(2) no
C8' C9' . . 1.411(2) no
C9' C10' . . 1.421(2) no
C1 H1 . . 1.0000 no
C1' H1' . . 0.9500 no
C3 H3A . . 0.9900 no
C3 H3E . . 0.9900 no
C3' H3' . . 0.9500 no
C4 H4A . . 0.9900 no
C4 H4E . . 0.9900 no
C4' H4' . . 0.9500 no
C5 H5A . . 0.9900 no
C5 H5E . . 0.9900 no
C5' H5' . . 0.9500 no
C6' H6' . . 0.9500 no
C7' H7' . . 0.9500 no
C8' H8' . . 0.9500 no

loop_
_geom_hbond_atom_site_label_D
_geom_hbond_atom_site_label_H
_geom_hbond_atom_site_label_A
_geom_hbond_site_symmetry_A
_geom_hbond_distance_DH
_geom_hbond_distance_HA
_geom_hbond_distance_DA
_geom_hbond_angle_DHA
_geom_hbond_publ_flag
C1' H1' O2 2_746 0.95 2.60 3.349(2) 136 yes
C5' H5' Cg1 2_757 0.95 2.70 3.555(2) 151 yes
C4' H4' Cg2 2_757 0.95 2.92 3.776(2) 150 yes
C3 H3A Cg1 2_746 0.99 2.99 3.927(2) 159 yes

loop_
_geom_torsion_atom_site_label_1
_geom_torsion_atom_site_label_2
_geom_torsion_atom_site_label_3
_geom_torsion_atom_site_label_4
_geom_torsion_site_symmetry_1
_geom_torsion_site_symmetry_2
_geom_torsion_site_symmetry_3
_geom_torsion_site_symmetry_4
_geom_torsion
_geom_torsion_publ_flag
C3 O2 C1 O6 . . . . 64.83(17) no
C3 O2 C1 C2' . . . . -175.74(14) no
C1 O2 C3 C4 . . . . -58.4(2) no
C5 O6 C1 O2 . . . . -64.14(17) no
C5 O6 C1 C2' . . . . 176.74(14) no
C1 O6 C5 C4 . . . . 56.5(2) no
O2 C1 C2' C1' . . . . 104.47(17) no
O2 C1 C2' C3' . . . . -75.40(18) no
O6 C1 C2' C1' . . . . -134.75(15) no
O6 C1 C2' C3' . . . . 45.38(19) no
C9' C1' C2' C1 . . . . 179.19(14) no
C9' C1' C2' C3' . . . . -0.9(2) no
C2' C1' C9' C8' . . . . 179.59(15) no
C2' C1' C9' C10' . . . . -0.5(2) no
C1 C2' C3' C4' . . . . -178.90(15) no
C1' C2' C3' C4' . . . . 1.2(2) no
O2 C3 C4 C5 . . . . 51.9(2) no
C2' C3' C4' C10' . . . . -0.1(3) no
C3 C4 C5 O6 . . . . -50.8(2) no
C3' C4' C10' C5' . . . . 179.07(16) no
C3' C4' C10' C9' . . . . -1.3(2) no
C10' C5' C6' C7' . . . . -0.6(3) no
C6' C5' C10' C4' . . . . 179.42(16) no
C6' C5' C10' C9' . . . . -0.2(2) no
C5' C6' C7' C8' . . . . 0.4(3) no
C6' C7' C8' C9' . . . . 0.6(2) no
C7' C8' C9' C1' . . . . 178.60(15) no
C7' C8' C9' C10' . . . . -1.4(2) no
C1' C9' C10' C4' . . . . 1.6(2) no
C1' C9' C10' C5' . . . . -178.80(14) no
C8' C9' C10' C4' . . . . -178.48(15) no
C8' C9' C10' C5' . . . . 1.2(2) no

loop_
_cod_related_entry_id
_cod_related_entry_database
_cod_related_entry_code
1 ChemSpider 262803
